data_4311865
loop_
_publ_author_name
'Margaret-Jane Crawford'
'Arkady Ellern'
'Konstantin Karaghiosoff'
'Peter Mayer'
'Heinrich N\"oth'
'Max Suter'

_publ_contact_author
;
      Margaret-Jane Crawford
      Institut f\"ur anorganische Chemie
      Universit\"at M\"unchen
      Butenandtstr. 5-13 (Haus D)
      81377 M\"unchen
      Bundesrepublik Deutschland
;
_publ_contact_author_email mjc@cup.uni-muenchen.de
_publ_contact_author_fax '089 2180 77492'
_publ_contact_author_phone '089 2180 77503'
_publ_section_title
;
 Synthesis and Characterization of Heavier Dioxouranium(VI) Dihalides
;
_journal_name_full 'Inorganic Chemistry'
_journal_page_first 7120
_journal_page_last 7126
_journal_paper_doi 10.1021/ic0354926
_journal_volume 43
_journal_year 2004
_chemical_formula_moiety 'U O2 Br2, 2(O P N3 C6 H18)'
_chemical_formula_sum 'C12 H36 Br2 N6 O4 P2 U'
_chemical_formula_weight 788.237
_space_group_IT_number 92
_symmetry_cell_setting tetragonal
_symmetry_space_group_name_Hall 'P 4abw 2nw'
_symmetry_space_group_name_H-M 'P 41 21 2'
_atom_sites_solution_hydrogens geom
_atom_sites_solution_primary direct
_atom_sites_solution_secondary difmap
_cell_angle_alpha 90.00
_cell_angle_beta 90.00
_cell_angle_gamma 90.00
_cell_formula_units_Z 4
_cell_length_a 10.46450(10)
_cell_length_b 10.46450(10)
_cell_length_c 23.7805(3)
_cell_measurement_reflns_used 18960
_cell_measurement_temperature 200(2)
_cell_measurement_theta_max 27.485
_cell_measurement_theta_min 3.134
_cell_volume 2604.10(5)
_computing_cell_refinement 'HKL Scalepack (Otwinowski & Minor 1997)'
_computing_data_collection 'Collect (Nonius BV, 1997-2000)'
_computing_data_reduction 'HKL Denzo and Scalepack (Otwinowski & Minor 1997)'
_computing_structure_refinement 'SHELXL-97 (G. M. Sheldrick. University of G\"ottingen, 97-2 version)'
_computing_structure_solution
;
A. Altomare, M. C. Burla, M. Camalli, G. L. Cascarano, C. Giacovazzo, A.
Guagliardi, A. G. G. Moliterni, G. Polidori, R. Spagna: SIR97: a new tool for
crystal structure determination and refinement; J. Appl. Crystallogr. 1999,
32, 115-119.
;
_diffrn_ambient_temperature 202(2)
_diffrn_detector_area_resol_mean 9
_diffrn_measured_fraction_theta_full 0.997
_diffrn_measured_fraction_theta_max 0.997
_diffrn_measurement_device_type KappaCCD
_diffrn_radiation_monochromator graphite
_diffrn_radiation_source 'rotating anode'
_diffrn_radiation_type MoK\a
_diffrn_radiation_wavelength 0.71073
_diffrn_reflns_av_R_equivalents 0.0619
_diffrn_reflns_av_sigmaI/netI 0.0345
_diffrn_reflns_limit_h_max 11
_diffrn_reflns_limit_h_min -13
_diffrn_reflns_limit_k_max 13
_diffrn_reflns_limit_k_min -11
_diffrn_reflns_limit_l_max 30
_diffrn_reflns_limit_l_min -29
_diffrn_reflns_number 32439
_diffrn_reflns_theta_full 27.47
_diffrn_reflns_theta_max 27.47
_diffrn_reflns_theta_min 3.22
_exptl_absorpt_coefficient_mu 9.451
_exptl_absorpt_correction_T_max 0.5641
_exptl_absorpt_correction_T_min 0.3673
_exptl_absorpt_correction_type numerical
_exptl_absorpt_process_details
;
Crystal faces optimized with XShape, rev. 1.02, STOE (Darmstadt, Germany)
Absorption correction with XRed, rev 1.09, STOE (Darmstadt, Germany)
;
_exptl_crystal_colour yellow
_exptl_crystal_density_diffrn 2.01055(4)
_exptl_crystal_density_method 'not measured'
_exptl_crystal_description block
_exptl_crystal_F_000 1496
_exptl_crystal_size_max 0.24
_exptl_crystal_size_mid 0.09
_exptl_crystal_size_min 0.07
_refine_diff_density_max 0.587
_refine_diff_density_min -2.381
_refine_diff_density_rms 0.242
_refine_ls_extinction_method none
_refine_ls_goodness_of_fit_ref 1.097
_refine_ls_hydrogen_treatment mixed
_refine_ls_matrix_type full
_refine_ls_number_parameters 124
_refine_ls_number_reflns 2980
_refine_ls_number_restraints 0
_refine_ls_restrained_S_all 1.097
_refine_ls_R_factor_all 0.0487
_refine_ls_R_factor_gt 0.0392
_refine_ls_shift/su_max 0.000
_refine_ls_shift/su_mean 0.000
_refine_ls_structure_factor_coef Fsqd
_refine_ls_weighting_details 'calc w=1/[\s^2^(Fo^2^)+(0.0601P)^2^+2.4686P] where P=(Fo^2^+2Fc^2^)/3'
_refine_ls_weighting_scheme calc
_refine_ls_wR_factor_gt 0.0942
_refine_ls_wR_factor_ref 0.0986
_reflns_number_gt 2611
_reflns_number_total 2980
_reflns_threshold_expression >2sigma(I)
_cod_data_source_file ic0354926si20040705_042654_5.cif
_cod_data_source_block in053
_cod_database_code 4311865

loop_
_symmetry_equiv_pos_as_xyz
'x, y, z'
'-x, -y, z+1/2'
'x+1/2, -y+1/2, -z+3/4'
'-x+1/2, y+1/2, -z+1/4'
'-y, -x, -z+1/2'
'y, x, -z'
'y+1/2, -x+1/2, z+3/4'
'-y+1/2, x+1/2, z+1/4'

loop_
_atom_site_label
_atom_site_type_symbol
_atom_site_fract_x
_atom_site_fract_y
_atom_site_fract_z
_atom_site_U_iso_or_equiv
_atom_site_adp_type
_atom_site_occupancy
_atom_site_symmetry_multiplicity
_atom_site_calc_flag
_atom_site_refinement_flags
_atom_site_disorder_assembly
_atom_site_disorder_group
U1 U 0.02342(2) 0.02342(2) 0.0000 0.02864(12) Uani 1 2 d S . .
Br1 Br 0.21155(8) 0.21155(8) 0.0000 0.0642(4) Uani 1 2 d S . .
Br2 Br -0.16782(8) -0.16782(8) 0.0000 0.0519(3) Uani 1 2 d S . .
P1 P -0.21983(18) 0.28780(18) -0.01267(7) 0.0309(4) Uani 1 1 d . . .
O1 O -0.1266(5) 0.1805(5) -0.0062(2) 0.0496(14) Uani 1 1 d . . .
O2 O 0.0151(5) 0.0313(5) 0.0741(2) 0.0445(12) Uani 1 1 d . . .
N1 N -0.2725(8) 0.3276(8) 0.0488(3) 0.058(2) Uani 1 1 d . . .
N2 N -0.3354(7) 0.2379(7) -0.0525(3) 0.0424(15) Uani 1 1 d . . .
N3 N -0.1546(7) 0.4152(7) -0.0392(3) 0.0503(18) Uani 1 1 d . . .
C1 C -0.3105(12) 0.2246(13) 0.0870(3) 0.094(5) Uani 1 1 d . . .
H1A H -0.2649 0.1461 0.0770 0.141 Uiso 1 1 calc R . .
H1B H -0.4028 0.2103 0.0839 0.141 Uiso 1 1 calc R . .
H1C H -0.2893 0.2486 0.1258 0.141 Uiso 1 1 calc R . .
C2 C -0.3081(16) 0.4543(14) 0.0655(5) 0.115(6) Uani 1 1 d . . .
H2A H -0.2804 0.5154 0.0367 0.173 Uiso 1 1 calc R . .
H2B H -0.2670 0.4752 0.1014 0.173 Uiso 1 1 calc R . .
H2C H -0.4011 0.4590 0.0698 0.173 Uiso 1 1 calc R . .
C3 C -0.3120(11) 0.1489(11) -0.0985(3) 0.068(3) Uani 1 1 d . . .
H3A H -0.2248 0.1154 -0.0956 0.103 Uiso 1 1 calc R . .
H3B H -0.3224 0.1933 -0.1345 0.103 Uiso 1 1 calc R . .
H3C H -0.3731 0.0781 -0.0963 0.103 Uiso 1 1 calc R . .
C4 C -0.4643(9) 0.2941(11) -0.0514(4) 0.065(3) Uani 1 1 d . . .
H4A H -0.4703 0.3551 -0.0202 0.098 Uiso 1 1 calc R . .
H4B H -0.5278 0.2263 -0.0462 0.098 Uiso 1 1 calc R . .
H4C H -0.4806 0.3385 -0.0870 0.098 Uiso 1 1 calc R . .
C5 C -0.0369(11) 0.4642(9) -0.0136(4) 0.072(3) Uani 1 1 d . . .
H5A H -0.0255 0.4256 0.0236 0.109 Uiso 1 1 calc R . .
H5B H -0.0428 0.5573 -0.0098 0.109 Uiso 1 1 calc R . .
H5C H 0.0361 0.4425 -0.0376 0.109 Uiso 1 1 calc R . .
C6 C -0.1903(11) 0.4744(12) -0.0913(4) 0.079(3) Uani 1 1 d . . .
H6A H -0.2729 0.4406 -0.1037 0.118 Uiso 1 1 calc R . .
H6B H -0.1253 0.4562 -0.1198 0.118 Uiso 1 1 calc R . .
H6C H -0.1970 0.5670 -0.0859 0.118 Uiso 1 1 calc R . .

loop_
_atom_site_aniso_label
_atom_site_aniso_U_11
_atom_site_aniso_U_22
_atom_site_aniso_U_33
_atom_site_aniso_U_23
_atom_site_aniso_U_13
_atom_site_aniso_U_12
U1 0.02946(14) 0.02946(14) 0.02700(18) -0.00027(9) 0.00027(9) 0.00601(14)
Br1 0.0524(5) 0.0524(5) 0.0878(9) -0.0022(6) 0.0022(6) -0.0059(6)
Br2 0.0480(4) 0.0480(4) 0.0597(6) 0.0017(5) -0.0017(5) -0.0095(5)
P1 0.0282(9) 0.0304(9) 0.0340(8) -0.0004(7) -0.0008(7) 0.0093(7)
O1 0.044(3) 0.039(3) 0.066(3) 0.006(3) -0.003(3) 0.004(2)
O2 0.056(3) 0.050(3) 0.028(2) -0.007(2) 0.0001(19) -0.001(2)
N1 0.057(5) 0.071(6) 0.046(4) -0.021(4) 0.010(3) 0.008(4)
N2 0.038(4) 0.044(4) 0.045(3) 0.001(3) -0.008(3) 0.001(3)
N3 0.049(4) 0.041(4) 0.061(4) 0.012(3) -0.009(3) -0.007(4)
C1 0.100(10) 0.145(13) 0.037(4) 0.003(6) 0.025(5) -0.047(9)
C2 0.144(14) 0.103(12) 0.099(9) -0.047(9) 0.016(9) 0.051(10)
C3 0.084(8) 0.076(7) 0.046(5) -0.017(5) -0.018(5) -0.014(6)
C4 0.039(5) 0.084(8) 0.073(6) 0.015(5) -0.014(5) 0.009(5)
C5 0.073(7) 0.046(6) 0.098(8) 0.004(5) -0.018(6) -0.013(5)
C6 0.073(8) 0.092(9) 0.070(6) 0.038(6) -0.008(5) -0.017(7)

loop_
_atom_type_symbol
_atom_type_description
_atom_type_scat_dispersion_real
_atom_type_scat_dispersion_imag
_atom_type_scat_source
C C 0.0033 0.0016 'International Tables Vol C Tables 4.2.6.8 and 6.1.1.4'
H H 0.0000 0.0000 'International Tables Vol C Tables 4.2.6.8 and 6.1.1.4'
N N 0.0061 0.0033 'International Tables Vol C Tables 4.2.6.8 and 6.1.1.4'
O O 0.0106 0.0060 'International Tables Vol C Tables 4.2.6.8 and 6.1.1.4'
P P 0.1023 0.0942 'International Tables Vol C Tables 4.2.6.8 and 6.1.1.4'
Br Br -0.2901 2.4595 'International Tables Vol C Tables 4.2.6.8 and 6.1.1.4'
U U -9.6767 9.6646 'International Tables Vol C Tables 4.2.6.8 and 6.1.1.4'

loop_
_geom_angle_atom_site_label_1
_geom_angle_atom_site_label_2
_geom_angle_atom_site_label_3
_geom_angle
_geom_angle_site_symmetry_1
_geom_angle_site_symmetry_3
_geom_angle_publ_flag
O2 U1 O2 179.8(4) . 6 ?
O2 U1 O1 90.2(2) . 6 ?
O2 U1 O1 89.8(2) 6 6 ?
O2 U1 O1 89.8(2) . . ?
O2 U1 O1 90.2(2) 6 . ?
O1 U1 O1 177.4(3) 6 . ?
O2 U1 Br1 90.10(16) . . ?
O2 U1 Br1 90.10(16) 6 . ?
O1 U1 Br1 88.68(13) 6 . ?
O1 U1 Br1 88.68(13) . . ?
O2 U1 Br2 89.90(16) . . ?
O2 U1 Br2 89.90(16) 6 . ?
O1 U1 Br2 91.32(13) 6 . ?
O1 U1 Br2 91.32(13) . . ?
Br1 U1 Br2 180.00(3) . . ?
O1 P1 N1 108.8(4) . . ?
O1 P1 N2 107.8(3) . . ?
N1 P1 N2 110.9(4) . . ?
O1 P1 N3 112.4(4) . . ?
N1 P1 N3 106.4(4) . . ?
N2 P1 N3 110.5(4) . . ?
P1 O1 U1 176.5(4) . . ?
C2 N1 C1 116.0(9) . . ?
C2 N1 P1 125.3(8) . . ?
C1 N1 P1 117.6(7) . . ?
C3 N2 C4 115.0(7) . . ?
C3 N2 P1 121.2(6) . . ?
C4 N2 P1 122.9(6) . . ?
C6 N3 C5 115.2(8) . . ?
C6 N3 P1 125.5(7) . . ?
C5 N3 P1 118.6(6) . . ?
N1 C1 H1A 109.5 . . ?
N1 C1 H1B 109.5 . . ?
H1A C1 H1B 109.5 . . ?
N1 C1 H1C 109.5 . . ?
H1A C1 H1C 109.5 . . ?
H1B C1 H1C 109.5 . . ?
N1 C2 H2A 109.5 . . ?
N1 C2 H2B 109.5 . . ?
H2A C2 H2B 109.5 . . ?
N1 C2 H2C 109.5 . . ?
H2A C2 H2C 109.5 . . ?
H2B C2 H2C 109.5 . . ?
N2 C3 H3A 109.5 . . ?
N2 C3 H3B 109.5 . . ?
H3A C3 H3B 109.5 . . ?
N2 C3 H3C 109.5 . . ?
H3A C3 H3C 109.5 . . ?
H3B C3 H3C 109.5 . . ?
N2 C4 H4A 109.5 . . ?
N2 C4 H4B 109.5 . . ?
H4A C4 H4B 109.5 . . ?
N2 C4 H4C 109.5 . . ?
H4A C4 H4C 109.5 . . ?
H4B C4 H4C 109.5 . . ?
N3 C5 H5A 109.5 . . ?
N3 C5 H5B 109.5 . . ?
H5A C5 H5B 109.5 . . ?
N3 C5 H5C 109.5 . . ?
H5A C5 H5C 109.5 . . ?
H5B C5 H5C 109.5 . . ?
N3 C6 H6A 109.5 . . ?
N3 C6 H6B 109.5 . . ?
H6A C6 H6B 109.5 . . ?
N3 C6 H6C 109.5 . . ?
H6A C6 H6C 109.5 . . ?
H6B C6 H6C 109.5 . . ?

loop_
_geom_bond_atom_site_label_1
_geom_bond_atom_site_label_2
_geom_bond_distance
_geom_bond_site_symmetry_2
_geom_bond_publ_flag
U1 O2 1.766(5) . ?
U1 O2 1.766(5) 6 ?
U1 O1 2.278(6) 6 ?
U1 O1 2.278(6) . ?
U1 Br1 2.7842(13) . ?
U1 Br2 2.8301(12) . ?
P1 O1 1.495(6) . ?
P1 N1 1.617(6) . ?
P1 N2 1.623(7) . ?
P1 N3 1.626(7) . ?
N1 C2 1.433(14) . ?
N1 C1 1.465(13) . ?
N2 C3 1.457(11) . ?
N2 C4 1.472(11) . ?
N3 C6 1.433(11) . ?
N3 C5 1.466(12) . ?
C1 H1A 0.9800 . ?
C1 H1B 0.9800 . ?
C1 H1C 0.9800 . ?
C2 H2A 0.9800 . ?
C2 H2B 0.9800 . ?
C2 H2C 0.9800 . ?
C3 H3A 0.9800 . ?
C3 H3B 0.9800 . ?
C3 H3C 0.9800 . ?
C4 H4A 0.9800 . ?
C4 H4B 0.9800 . ?
C4 H4C 0.9800 . ?
C5 H5A 0.9800 . ?
C5 H5B 0.9800 . ?
C5 H5C 0.9800 . ?
C6 H6A 0.9800 . ?
C6 H6B 0.9800 . ?
C6 H6C 0.9800 . ?
